data_4105575
loop_
_publ_author_name
'Yi Ren'
'Thomas Baumgartner'

_publ_contact_author
;
    Thomas Baumgartner
    Department of Chemistry
    University of Calgary
    2500 University Drive N.W.
    Calgary, Alberta, Canada T2N 1N4  
;
_publ_contact_author_email ' thomas.baumgartner@ucalgary.ca '
_publ_contact_author_phone ' (403)220-3039 '
_publ_section_title
;
 Dually Switchable Heterotetracenes: Addressing the Photophysical
 Properties and Self-Organization of the P-S System
;
_journal_name_full 'Journal of the American Chemical Society'
_journal_page_first 1328
_journal_page_last 1340
_journal_paper_doi 10.1021/ja108081b
_journal_volume 133
_journal_year 2011
_chemical_absolute_configuration ad
_chemical_formula_moiety 'C26 H23 O2 P S'
_chemical_formula_sum 'C26 H23 O2 P S'
_chemical_formula_weight 430.47
_chemical_name_systematic
;
 ?
;
_space_group_IT_number 19
_symmetry_cell_setting orthorhombic
_symmetry_space_group_name_Hall 'P 2ac 2ab'
_symmetry_space_group_name_H-M 'P 21 21 21'
_atom_sites_solution_hydrogens geom
_atom_sites_solution_primary direct
_atom_sites_solution_secondary difmap
_audit_creation_date 2010-05-21T20:45:13-00:00
_audit_creation_method 'WinGX routine CIF_UPDATE'
_cell_angle_alpha 90
_cell_angle_beta 90
_cell_angle_gamma 90
_cell_formula_units_Z 4
_cell_length_a 7.59900(10)
_cell_length_b 11.9200(2)
_cell_length_c 23.5850(4)
_cell_measurement_reflns_used 2755
_cell_measurement_temperature 173(2)
_cell_measurement_theta_max 27.485
_cell_measurement_theta_min 0.998
_cell_volume 2136.33(6)
_computing_cell_refinement 'HKL DENZO (Otwinowski & Minor, 1997)'
_computing_data_collection 'COLLECT (Hooft, 1998)'
_computing_data_reduction 'SCALEPACK (Otwinowski & Minor, 1997)'
_computing_molecular_graphics 'ORTEP-3 (Farrugia, 1997)'
_computing_publication_material 'SHELXL-97 (Sheldrick, 2008)'
_computing_structure_refinement 'SHELXL-97 (Sheldrick, 1997)'
_computing_structure_solution 'SIR92 (Altomare et al., 1991)'
_diffrn_ambient_temperature 173(2)
_diffrn_measured_fraction_theta_full 0.994
_diffrn_measured_fraction_theta_max 0.994
_diffrn_measurement_device_type 'Bruker APEX2 CCD'
_diffrn_measurement_method ' \w and \f'
_diffrn_radiation_monochromator graphite
_diffrn_radiation_type MoK\a
_diffrn_radiation_wavelength 0.71073
_diffrn_reflns_av_R_equivalents 0
_diffrn_reflns_av_unetI/netI 0.0241
_diffrn_reflns_limit_h_max 9
_diffrn_reflns_limit_h_min -9
_diffrn_reflns_limit_k_max 15
_diffrn_reflns_limit_k_min -15
_diffrn_reflns_limit_l_max 30
_diffrn_reflns_limit_l_min -30
_diffrn_reflns_number 4817
_diffrn_reflns_theta_full 27.47
_diffrn_reflns_theta_max 27.47
_diffrn_reflns_theta_min 1.73
_exptl_absorpt_coefficient_mu 0.247
_exptl_absorpt_correction_T_max 0.9757
_exptl_absorpt_correction_T_min 0.9545
_exptl_absorpt_correction_type multi-scan
_exptl_absorpt_process_details 'SORTAV: (Blessing, 1997)'
_exptl_crystal_density_diffrn 1.338
_exptl_crystal_F_000 904
_exptl_crystal_size_max 0.19
_exptl_crystal_size_mid 0.11
_exptl_crystal_size_min 0.1
_refine_diff_density_max 0.448
_refine_diff_density_min -0.351
_refine_diff_density_rms 0.151
_refine_ls_abs_structure_details 'Flack H D (1983), Acta Cryst. A39, 876-881 (2034 Friedel pairs)'
_refine_ls_abs_structure_Flack 0.07(9)
_refine_ls_extinction_method none
_refine_ls_goodness_of_fit_ref 1.153
_refine_ls_hydrogen_treatment constr
_refine_ls_matrix_type full
_refine_ls_number_parameters 271
_refine_ls_number_reflns 4817
_refine_ls_number_restraints 0
_refine_ls_restrained_S_all 1.153
_refine_ls_R_factor_all 0.0451
_refine_ls_R_factor_gt 0.0421
_refine_ls_shift/su_max 0
_refine_ls_shift/su_mean 0
_refine_ls_structure_factor_coef Fsqd
_refine_ls_weighting_details 'calc w=1/[\s^2^(Fo^2^)+(0.0570P)^2^+1.3963P] where P=(Fo^2^+2Fc^2^)/3'
_refine_ls_weighting_scheme calc
_refine_ls_wR_factor_gt 0.1166
_refine_ls_wR_factor_ref 0.12
_reflns_number_gt 4616
_reflns_number_total 4817
_reflns_threshold_expression >2sigma(I)
_cod_data_source_file ja108081b_si_006.cif
_cod_data_source_block shelxl
_cod_original_sg_symbol_Hall P2ac2ab
_cod_database_code 4105575

loop_
_symmetry_equiv_pos_as_xyz
'x, y, z'
'-x+1/2, -y, z+1/2'
'x+1/2, -y+1/2, -z'
'-x, y+1/2, -z+1/2'

loop_
_atom_site_label
_atom_site_type_symbol
_atom_site_fract_x
_atom_site_fract_y
_atom_site_fract_z
_atom_site_U_iso_or_equiv
_atom_site_adp_type
_atom_site_occupancy
_atom_site_symmetry_multiplicity
_atom_site_calc_flag
_atom_site_refinement_flags
C1 C 0.3244(3) 0.1050(2) 0.21879(10) 0.0262(5) Uani 1 1 d .
H1 H 0.3211 0.1709 0.1962 0.031 Uiso 1 1 calc R
C2 C 0.4668(3) 0.0843(2) 0.25363(10) 0.0269(5) Uani 1 1 d .
H2 H 0.5616 0.1363 0.2546 0.032 Uiso 1 1 calc R
C3 C 0.4737(3) -0.0124(2) 0.28771(10) 0.0253(5) Uani 1 1 d .
C4 C 0.3369(3) -0.0896(2) 0.28693(10) 0.0260(5) Uani 1 1 d .
H4 H 0.3410 -0.1549 0.3100 0.031 Uiso 1 1 calc R
C5 C 0.1936(3) -0.0692(2) 0.25156(10) 0.0232(5) Uani 1 1 d .
C6 C 0.1845(3) 0.0280(2) 0.21698(10) 0.0239(5) Uani 1 1 d .
C7 C 0.0261(3) 0.0287(2) 0.18432(10) 0.0245(5) Uani 1 1 d .
C8 C -0.0755(4) -0.0639(2) 0.19336(10) 0.0256(5) Uani 1 1 d .
C9 C -0.2432(3) -0.0699(2) 0.16199(10) 0.0264(5) Uani 1 1 d .
C10 C -0.3714(4) -0.1521(2) 0.16419(12) 0.0344(6) Uani 1 1 d .
H10 H -0.3572 -0.2161 0.1877 0.041 Uiso 1 1 calc R
C11 C -0.5218(4) -0.1388(3) 0.13111(13) 0.0393(6) Uani 1 1 d .
H11 H -0.6110 -0.1946 0.1322 0.047 Uiso 1 1 calc R
C12 C -0.5438(3) -0.0461(3) 0.09667(12) 0.0359(6) Uani 1 1 d .
H12 H -0.6473 -0.0390 0.0743 0.043 Uiso 1 1 calc R
C13 C -0.4162(4) 0.0366(2) 0.09447(10) 0.0312(5) Uani 1 1 d .
H13 H -0.4313 0.1006 0.0710 0.037 Uiso 1 1 calc R
C14 C -0.2655(3) 0.0243(2) 0.12731(10) 0.0255(5) Uani 1 1 d .
C21 C 0.0390(3) 0.1146(2) 0.06806(9) 0.0228(5) Uani 1 1 d .
C22 C 0.0042(4) 0.0360(2) 0.02576(10) 0.0276(5) Uani 1 1 d .
H22 H -0.0799 -0.0217 0.0320 0.033 Uiso 1 1 calc R
C23 C 0.0937(4) 0.0427(3) -0.02567(11) 0.0364(6) Uani 1 1 d .
H23 H 0.0687 -0.0097 -0.0549 0.044 Uiso 1 1 calc R
C24 C 0.2181(4) 0.1247(3) -0.03444(12) 0.0406(7) Uani 1 1 d .
H24 H 0.2784 0.1288 -0.0697 0.049 Uiso 1 1 calc R
C25 C 0.2553(4) 0.2012(2) 0.00805(12) 0.0366(6) Uani 1 1 d .
H25 H 0.3430 0.2567 0.0022 0.044 Uiso 1 1 calc R
C26 C 0.1653(3) 0.1972(2) 0.05911(11) 0.0294(5) Uani 1 1 d .
H26 H 0.1897 0.2508 0.0879 0.035 Uiso 1 1 calc R
C31 C 0.6267(4) -0.0386(2) 0.32534(11) 0.0315(6) Uani 1 1 d .
C32 C 0.7648(4) 0.0508(2) 0.33582(13) 0.0366(6) Uani 1 1 d .
H32A H 0.7052 0.1205 0.3482 0.044 Uiso 1 1 calc R
H32B H 0.8258 0.0671 0.2997 0.044 Uiso 1 1 calc R
C33 C 0.9013(4) 0.0185(3) 0.38010(15) 0.0448(7) Uani 1 1 d .
H33A H 0.9621 -0.0505 0.3674 0.054 Uiso 1 1 calc R
H33B H 0.8400 0.0009 0.4161 0.054 Uiso 1 1 calc R
C34 C 1.0385(4) 0.1089(3) 0.39144(18) 0.0566(9) Uani 1 1 d .
H34A H 1.1018 0.1243 0.3556 0.068 Uiso 1 1 calc R
H34B H 1.1254 0.0787 0.4187 0.068 Uiso 1 1 calc R
C35 C 0.9679(5) 0.2203(3) 0.41475(15) 0.0507(8) Uani 1 1 d .
H35A H 1.0692 0.2695 0.4235 0.061 Uiso 1 1 calc R
H35B H 0.8984 0.2574 0.3846 0.061 Uiso 1 1 calc R
C36 C 0.8558(7) 0.2112(4) 0.46648(17) 0.0691(11) Uani 1 1 d .
H36A H 0.8170 0.2862 0.4780 0.104 Uiso 1 1 calc R
H36B H 0.9240 0.1770 0.4972 0.104 Uiso 1 1 calc R
H36C H 0.7529 0.1645 0.4582 0.104 Uiso 1 1 calc R
P1 P -0.08054(8) 0.11871(5) 0.13382(2) 0.02195(14) Uani 1 1 d .
S1 S 0.00887(9) -0.15561(5) 0.24286(3) 0.02832(15) Uani 1 1 d .
O1 O -0.1174(2) 0.23520(15) 0.15174(8) 0.0317(4) Uani 1 1 d .
O2 O 0.6384(3) -0.13007(18) 0.34833(10) 0.0440(5) Uani 1 1 d .

loop_
_atom_site_aniso_label
_atom_site_aniso_U_11
_atom_site_aniso_U_22
_atom_site_aniso_U_33
_atom_site_aniso_U_23
_atom_site_aniso_U_13
_atom_site_aniso_U_12
C1 0.0306(12) 0.0227(11) 0.0254(11) 0.0016(9) -0.0021(9) -0.0003(10)
C2 0.0279(12) 0.0252(11) 0.0276(11) 0.0001(9) -0.0022(10) -0.0014(9)
C3 0.0255(12) 0.0265(11) 0.0240(11) 0.0007(9) -0.0015(9) 0.0017(10)
C4 0.0277(12) 0.0271(12) 0.0232(11) 0.0047(9) -0.0019(10) 0.0027(10)
C5 0.0242(11) 0.0254(11) 0.0200(10) 0.0005(9) 0.0010(8) -0.0010(9)
C6 0.0261(12) 0.0251(12) 0.0204(10) -0.0009(9) 0.0011(9) 0.0021(9)
C7 0.0254(12) 0.0269(11) 0.0211(10) 0.0015(8) 0.0001(9) 0.0030(9)
C8 0.0256(11) 0.0284(12) 0.0228(10) 0.0031(9) 0.0006(10) -0.0011(10)
C9 0.0243(11) 0.0323(13) 0.0226(11) 0.0008(10) 0.0014(9) -0.0001(10)
C10 0.0298(13) 0.0364(14) 0.0370(13) 0.0060(12) 0.0003(10) -0.0059(11)
C11 0.0263(12) 0.0435(15) 0.0481(15) 0.0033(13) -0.0019(12) -0.0088(11)
C12 0.0236(13) 0.0443(16) 0.0400(14) -0.0009(12) -0.0048(10) -0.0001(11)
C13 0.0255(12) 0.0402(14) 0.0279(12) -0.0002(10) -0.0012(10) 0.0036(12)
C14 0.0217(11) 0.0308(12) 0.0241(11) 0.0001(9) 0.0030(9) 0.0010(10)
C21 0.0226(11) 0.0225(10) 0.0234(10) 0.0042(9) -0.0011(8) 0.0036(9)
C22 0.0272(11) 0.0283(12) 0.0274(11) -0.0003(9) 0.0004(10) -0.0010(11)
C23 0.0397(15) 0.0409(15) 0.0284(13) -0.0044(11) 0.0045(12) 0.0044(13)
C24 0.0417(15) 0.0508(18) 0.0293(13) 0.0106(13) 0.0136(11) 0.0083(14)
C25 0.0302(14) 0.0356(14) 0.0438(15) 0.0130(12) 0.0079(12) -0.0038(12)
C26 0.0293(12) 0.0258(12) 0.0331(12) 0.0034(10) -0.0036(10) -0.0040(10)
C31 0.0293(13) 0.0332(14) 0.0319(13) -0.0005(10) 0.0002(10) 0.0018(11)
C32 0.0354(14) 0.0309(13) 0.0436(16) 0.0018(12) -0.0094(12) 0.0017(12)
C33 0.0420(16) 0.0365(15) 0.0561(19) -0.0016(13) -0.0199(15) 0.0013(14)
C34 0.0414(18) 0.0481(19) 0.080(2) 0.0002(18) -0.0207(17) 0.0026(15)
C35 0.053(2) 0.0412(17) 0.0578(19) 0.0051(14) -0.0181(16) -0.0086(15)
C36 0.088(3) 0.061(2) 0.059(2) 0.0061(19) -0.006(2) -0.007(2)
P1 0.0232(3) 0.0231(3) 0.0196(2) 0.0002(2) -0.0016(2) 0.0023(2)
S1 0.0281(3) 0.0287(3) 0.0281(3) 0.0082(2) -0.0047(2) -0.0045(3)
O1 0.0362(10) 0.0290(9) 0.0300(9) -0.0066(7) -0.0036(7) 0.0093(8)
O2 0.0408(11) 0.0353(11) 0.0559(12) 0.0102(9) -0.0137(10) -0.0008(9)

loop_
_atom_type_symbol
_atom_type_description
_atom_type_scat_dispersion_real
_atom_type_scat_dispersion_imag
_atom_type_scat_source
C C 0.0033 0.0016 'International Tables Vol C Tables 4.2.6.8 and 6.1.1.4'
H H 0 0 'International Tables Vol C Tables 4.2.6.8 and 6.1.1.4'
P P 0.1023 0.0942 'International Tables Vol C Tables 4.2.6.8 and 6.1.1.4'
S S 0.1246 0.1234 'International Tables Vol C Tables 4.2.6.8 and 6.1.1.4'
O O 0.0106 0.006 'International Tables Vol C Tables 4.2.6.8 and 6.1.1.4'

loop_
_geom_angle_atom_site_label_1
_geom_angle_atom_site_label_2
_geom_angle_atom_site_label_3
_geom_angle
C2 C1 C6 119.6(2)
C2 C1 H1 120.2
C6 C1 H1 120.2
C1 C2 C3 121.0(2)
C1 C2 H2 119.5
C3 C2 H2 119.5
C4 C3 C2 120.5(2)
C4 C3 C31 116.9(2)
C2 C3 C31 122.6(2)
C3 C4 C5 118.5(2)
C3 C4 H4 120.7
C5 C4 H4 120.7
C4 C5 C6 121.7(2)
C4 C5 S1 126.41(19)
C6 C5 S1 111.92(18)
C1 C6 C5 118.6(2)
C1 C6 C7 130.5(2)
C5 C6 C7 110.8(2)
C8 C7 C6 112.8(2)
C8 C7 P1 109.38(18)
C6 C7 P1 137.79(19)
C7 C8 C9 116.7(2)
C7 C8 S1 114.13(19)
C9 C8 S1 129.08(19)
C10 C9 C14 120.3(2)
C10 C9 C8 128.6(2)
C14 C9 C8 111.1(2)
C9 C10 C11 118.5(3)
C9 C10 H10 120.7
C11 C10 H10 120.7
C12 C11 C10 121.2(3)
C12 C11 H11 119.4
C10 C11 H11 119.4
C11 C12 C13 120.5(2)
C11 C12 H12 119.8
C13 C12 H12 119.8
C12 C13 C14 118.8(2)
C12 C13 H13 120.6
C14 C13 H13 120.6
C13 C14 C9 120.7(2)
C13 C14 P1 128.5(2)
C9 C14 P1 110.81(18)
C26 C21 C22 119.9(2)
C26 C21 P1 117.37(18)
C22 C21 P1 122.67(18)
C23 C22 C21 119.4(2)
C23 C22 H22 120.3
C21 C22 H22 120.3
C24 C23 C22 120.5(3)
C24 C23 H23 119.7
C22 C23 H23 119.7
C23 C24 C25 120.0(2)
C23 C24 H24 120.0
C25 C24 H24 120.0
C24 C25 C26 120.4(3)
C24 C25 H25 119.8
C26 C25 H25 119.8
C25 C26 C21 119.7(2)
C25 C26 H26 120.1
C21 C26 H26 120.1
O2 C31 C3 120.4(2)
O2 C31 C32 120.3(2)
C3 C31 C32 119.2(2)
C31 C32 C33 114.0(2)
C31 C32 H32A 108.8
C33 C32 H32A 108.8
C31 C32 H32B 108.8
C33 C32 H32B 108.8
H32A C32 H32B 107.7
C32 C33 C34 114.1(3)
C32 C33 H33A 108.7
C34 C33 H33A 108.7
C32 C33 H33B 108.7
C34 C33 H33B 108.7
H33A C33 H33B 107.6
C33 C34 C35 115.8(3)
C33 C34 H34A 108.3
C35 C34 H34A 108.3
C33 C34 H34B 108.3
C35 C34 H34B 108.3
H34A C34 H34B 107.4
C36 C35 C34 115.5(3)
C36 C35 H35A 108.4
C34 C35 H35A 108.4
C36 C35 H35B 108.4
C34 C35 H35B 108.4
H35A C35 H35B 107.5
C35 C36 H36A 109.5
C35 C36 H36B 109.5
H36A C36 H36B 109.5
C35 C36 H36C 109.5
H36A C36 H36C 109.5
H36B C36 H36C 109.5
O1 P1 C7 117.20(11)
O1 P1 C21 111.60(11)
C7 P1 C21 109.12(11)
O1 P1 C14 117.51(11)
C7 P1 C14 92.02(12)
C21 P1 C14 107.61(11)
C8 S1 C5 90.27(12)

loop_
_geom_bond_atom_site_label_1
_geom_bond_atom_site_label_2
_geom_bond_distance
C1 C2 1.381(3)
C1 C6 1.405(3)
C1 H1 0.9500
C2 C3 1.407(3)
C2 H2 0.9500
C3 C4 1.388(3)
C3 C31 1.496(3)
C4 C5 1.393(3)
C4 H4 0.9500
C5 C6 1.419(3)
C5 S1 1.753(2)
C6 C7 1.429(3)
C7 C8 1.364(3)
C7 P1 1.796(2)
C8 C9 1.475(4)
C8 S1 1.723(2)
C9 C10 1.383(4)
C9 C14 1.400(3)
C10 C11 1.393(4)
C10 H10 0.9500
C11 C12 1.382(4)
C11 H11 0.9500
C12 C13 1.383(4)
C12 H12 0.9500
C13 C14 1.390(4)
C13 H13 0.9500
C14 P1 1.807(3)
C21 C26 1.391(3)
C21 C22 1.394(3)
C21 P1 1.798(2)
C22 C23 1.393(4)
C22 H22 0.9500
C23 C24 1.375(4)
C23 H23 0.9500
C24 C25 1.384(5)
C24 H24 0.9500
C25 C26 1.385(4)
C25 H25 0.9500
C26 H26 0.9500
C31 O2 1.221(3)
C31 C32 1.515(4)
C32 C33 1.521(4)
C32 H32A 0.9900
C32 H32B 0.9900
C33 C34 1.523(5)
C33 H33A 0.9900
C33 H33B 0.9900
C34 C35 1.535(5)
C34 H34A 0.9900
C34 H34B 0.9900
C35 C36 1.492(6)
C35 H35A 0.9900
C35 H35B 0.9900
C36 H36A 0.9800
C36 H36B 0.9800
C36 H36C 0.9800
P1 O1 1.4781(18)

loop_
_geom_torsion_atom_site_label_1
_geom_torsion_atom_site_label_2
_geom_torsion_atom_site_label_3
_geom_torsion_atom_site_label_4
_geom_torsion
C6 C1 C2 C3 -0.4(4)
C1 C2 C3 C4 0.1(4)
C1 C2 C3 C31 179.1(2)
C2 C3 C4 C5 0.2(4)
C31 C3 C4 C5 -178.8(2)
C3 C4 C5 C6 -0.3(4)
C3 C4 C5 S1 178.90(19)
C2 C1 C6 C5 0.3(4)
C2 C1 C6 C7 -178.8(2)
C4 C5 C6 C1 0.0(4)
S1 C5 C6 C1 -179.28(18)
C4 C5 C6 C7 179.3(2)
S1 C5 C6 C7 0.0(3)
C1 C6 C7 C8 178.1(2)
C5 C6 C7 C8 -1.1(3)
C1 C6 C7 P1 -2.2(4)
C5 C6 C7 P1 178.6(2)
C6 C7 C8 C9 179.2(2)
P1 C7 C8 C9 -0.6(3)
C6 C7 C8 S1 1.7(3)
P1 C7 C8 S1 -178.09(13)
C7 C8 C9 C10 -178.4(3)
S1 C8 C9 C10 -1.3(4)
C7 C8 C9 C14 0.4(3)
S1 C8 C9 C14 177.5(2)
C14 C9 C10 C11 0.2(4)
C8 C9 C10 C11 178.9(3)
C9 C10 C11 C12 0.1(4)
C10 C11 C12 C13 -0.3(5)
C11 C12 C13 C14 0.3(4)
C12 C13 C14 C9 0.0(4)
C12 C13 C14 P1 -178.9(2)
C10 C9 C14 C13 -0.2(4)
C8 C9 C14 C13 -179.1(2)
C10 C9 C14 P1 178.9(2)
C8 C9 C14 P1 -0.1(3)
C26 C21 C22 C23 -1.5(4)
P1 C21 C22 C23 175.5(2)
C21 C22 C23 C24 1.3(4)
C22 C23 C24 C25 0.1(4)
C23 C24 C25 C26 -1.3(4)
C24 C25 C26 C21 1.2(4)
C22 C21 C26 C25 0.2(4)
P1 C21 C26 C25 -176.9(2)
C4 C3 C31 O2 8.8(4)
C2 C3 C31 O2 -170.1(3)
C4 C3 C31 C32 -169.6(2)
C2 C3 C31 C32 11.4(4)
O2 C31 C32 C33 -5.3(4)
C3 C31 C32 C33 173.2(3)
C31 C32 C33 C34 -179.1(3)
C32 C33 C34 C35 61.7(4)
C33 C34 C35 C36 53.3(5)
C8 C7 P1 O1 122.97(18)
C6 C7 P1 O1 -56.7(3)
C8 C7 P1 C21 -108.99(18)
C6 C7 P1 C21 71.3(3)
C8 C7 P1 C14 0.44(19)
C6 C7 P1 C14 -179.3(3)
C26 C21 P1 O1 36.9(2)
C22 C21 P1 O1 -140.2(2)
C26 C21 P1 C7 -94.2(2)
C22 C21 P1 C7 88.7(2)
C26 C21 P1 C14 167.18(19)
C22 C21 P1 C14 -9.9(2)
C13 C14 P1 O1 56.5(3)
C9 C14 P1 O1 -122.50(18)
C13 C14 P1 C7 178.8(2)
C9 C14 P1 C7 -0.21(19)
C13 C14 P1 C21 -70.4(3)
C9 C14 P1 C21 110.58(18)
C7 C8 S1 C5 -1.4(2)
C9 C8 S1 C5 -178.6(2)
C4 C5 S1 C8 -178.5(2)
C6 C5 S1 C8 0.79(19)
